data_4035421
loop_
_publ_author_name
'Shen, Yue'
'Chai, Jun'
'Yang, Gaosheng'
'Chen, Wenlong'
'Chai, Zhuo'

_publ_section_title
;
 Stereocontrolled Synthesis of trans/ cis-2,3-Disubstituted
 Cyclopropane-1,1-diesters and Applications in the Syntheses of
 Furanolignans.
;
_journal_issue 20
_journal_name_full 'The Journal of organic chemistry'
_journal_page_first 12549
_journal_page_last 12558
_journal_paper_doi 10.1021/acs.joc.8b01798
_journal_volume 83
_journal_year 2018
_chemical_formula_sum 'C20 H23 N O8'
_chemical_formula_weight 405.39
_space_group_IT_number 14
_space_group_name_Hall '-P 2ybc'
_space_group_name_H-M_alt 'P 1 21/c 1'
_symmetry_cell_setting monoclinic
_symmetry_space_group_name_H-M 'P 1 21/c 1'
_atom_sites_solution_hydrogens geom
_atom_sites_solution_primary direct
_atom_sites_solution_secondary difmap
_audit_creation_method SHELXL-97
_cell_angle_alpha 90.00
_cell_angle_beta 100.8330(10)
_cell_angle_gamma 90.00
_cell_formula_units_Z 4
_cell_length_a 9.0367(9)
_cell_length_b 12.3766(12)
_cell_length_c 18.4225(17)
_cell_measurement_reflns_used 7675
_cell_measurement_temperature 293(2)
_cell_measurement_theta_max 27.63
_cell_measurement_theta_min 2.25
_cell_volume 2023.7(3)
_computing_cell_refinement 'Bruker SMART'
_computing_data_collection 'Bruker SMART'
_computing_data_reduction 'Bruker SAINT'
_computing_molecular_graphics 'Bruker SHELXTL'
_computing_publication_material 'Bruker SHELXTL'
_computing_structure_refinement 'SHELXL-97 (Sheldrick, 1997)'
_computing_structure_solution 'SHELXS-97 (Sheldrick, 1990)'
_diffrn_ambient_temperature 293(2)
_diffrn_measured_fraction_theta_full 0.996
_diffrn_measured_fraction_theta_max 0.996
_diffrn_measurement_device_type 'CCD area detector'
_diffrn_measurement_method 'phi and omega scans'
_diffrn_radiation_monochromator graphite
_diffrn_radiation_source 'fine-focus sealed tube'
_diffrn_radiation_type MoK\a
_diffrn_radiation_wavelength 0.71073
_diffrn_reflns_av_R_equivalents 0.0240
_diffrn_reflns_av_sigmaI/netI 0.0215
_diffrn_reflns_limit_h_max 11
_diffrn_reflns_limit_h_min -11
_diffrn_reflns_limit_k_max 16
_diffrn_reflns_limit_k_min -16
_diffrn_reflns_limit_l_max 24
_diffrn_reflns_limit_l_min -21
_diffrn_reflns_number 17066
_diffrn_reflns_theta_full 27.70
_diffrn_reflns_theta_max 27.70
_diffrn_reflns_theta_min 1.99
_exptl_absorpt_coefficient_mu 0.104
_exptl_crystal_colour colourless
_exptl_crystal_density_diffrn 1.331
_exptl_crystal_density_method 'not measured'
_exptl_crystal_description block
_exptl_crystal_F_000 856
_exptl_crystal_size_max 0.190
_exptl_crystal_size_mid 0.160
_exptl_crystal_size_min 0.140
_refine_diff_density_max 1.111
_refine_diff_density_min -0.524
_refine_diff_density_rms 0.058
_refine_ls_extinction_method none
_refine_ls_goodness_of_fit_ref 1.009
_refine_ls_hydrogen_treatment mixed
_refine_ls_matrix_type full
_refine_ls_number_parameters 265
_refine_ls_number_reflns 4716
_refine_ls_number_restraints 0
_refine_ls_restrained_S_all 1.009
_refine_ls_R_factor_all 0.0768
_refine_ls_R_factor_gt 0.0609
_refine_ls_shift/su_max 0.000
_refine_ls_shift/su_mean 0.000
_refine_ls_structure_factor_coef Fsqd
_refine_ls_weighting_details 'calc w=1/[\s^2^(Fo^2^)+(0.2000P)^2^+0.0000P] where P=(Fo^2^+2Fc^2^)/3'
_refine_ls_weighting_scheme calc
_refine_ls_wR_factor_gt 0.2166
_refine_ls_wR_factor_ref 0.2476
_reflns_number_gt 3577
_reflns_number_total 4716
_reflns_threshold_expression >2sigma(I)
_cod_data_source_file jo8b01798_si_003.cif
_cod_data_source_block 141028a_0m
_cod_depositor_comments
;
The following automatic conversions were performed:

data item '_symmetry_cell_setting' value 'Monoclinic' was changed to
'monoclinic' in accordance with the
/home/data/users/saulius/crontab/automatic-downloads/current/ACS/lib/dictionaries/cif_core.dic
dictionary named 'cif_core.dic' version 2.4.2 last updated on
2011-04-26.

Automatic conversion script
Id: cif_fix_values 6909 2019-04-08 15:41:33Z antanas 
;
_cod_original_sg_symbol_H-M 'P2(1)/c  '
_cod_database_code 4035421

loop_
_symmetry_equiv_pos_as_xyz
'x, y, z'
'-x, y+1/2, -z+1/2'
'-x, -y, -z'
'x, -y-1/2, z-1/2'

loop_
_atom_site_label
_atom_site_type_symbol
_atom_site_fract_x
_atom_site_fract_y
_atom_site_fract_z
_atom_site_U_iso_or_equiv
_atom_site_adp_type
_atom_site_occupancy
_atom_site_symmetry_multiplicity
_atom_site_calc_flag
_atom_site_refinement_flags
O2 O 1.13532(17) 0.98623(13) 0.44861(8) 0.0605(4) Uani 1 1 d .
O3 O 0.74601(19) 1.06327(14) 0.29588(9) 0.0704(5) Uani 1 1 d .
O1 O 1.11100(19) 1.15758(13) 0.48089(8) 0.0656(5) Uani 1 1 d .
O4 O 0.5142(2) 0.71854(14) 0.05351(10) 0.0755(5) Uani 1 1 d .
C9 C 0.6981(2) 0.78277(14) 0.15799(11) 0.0451(4) Uani 1 1 d .
H9 H 0.6960 0.7177 0.1831 0.054 Uiso 1 1 calc R
C3 C 0.88168(19) 0.84315(13) 0.26549(9) 0.0408(4) Uani 1 1 d .
H3 H 0.8730 0.7671 0.2789 0.049 Uiso 1 1 calc R
C2 C 0.91220(19) 0.91465(14) 0.33268(9) 0.0408(4) Uani 1 1 d .
H2 H 0.9160 0.8749 0.3790 0.049 Uiso 1 1 calc R
N1 N 0.93318(19) 1.09245(13) 0.39187(9) 0.0486(4) Uani 1 1 d .
C4 C 0.79024(19) 0.86756(14) 0.19104(10) 0.0419(4) Uani 1 1 d .
C5 C 0.7923(2) 0.96396(15) 0.15250(11) 0.0504(5) Uani 1 1 d .
H5 H 0.8511 1.0213 0.1741 0.060 Uiso 1 1 calc R
C1 C 0.8562(2) 1.02763(15) 0.33584(10) 0.0459(4) Uani 1 1 d .
C6 C 0.7071(3) 0.97487(16) 0.08201(12) 0.0575(5) Uani 1 1 d .
H6 H 0.7115 1.0389 0.0560 0.069 Uiso 1 1 calc R
C8 C 0.6105(2) 0.79548(16) 0.08823(12) 0.0539(5) Uani 1 1 d .
C14 C 1.0663(2) 1.06928(16) 0.44060(10) 0.0491(5) Uani 1 1 d .
C7 C 0.6158(3) 0.89172(18) 0.05000(12) 0.0625(6) Uani 1 1 d .
H7 H 0.5579 0.9001 0.0030 0.075 Uiso 1 1 calc R
C13 C 0.5156(3) 0.6151(2) 0.08521(16) 0.0745(7) Uani 1 1 d .
H13A H 0.6143 0.5842 0.0897 0.112 Uiso 1 1 calc R
H13B H 0.4436 0.5698 0.0543 0.112 Uiso 1 1 calc R
H13C H 0.4897 0.6206 0.1333 0.112 Uiso 1 1 calc R
C15 C 1.0064(3) 1.2455(2) 0.46018(15) 0.0691(6) Uani 1 1 d .
H15A H 1.0573 1.3069 0.4432 0.083 Uiso 1 1 calc R
H15B H 0.9628 1.2679 0.5020 0.083 Uiso 1 1 calc R
C16 C 0.8864(3) 1.20378(18) 0.39923(16) 0.0737(7) Uani 1 1 d .
H16A H 0.7878 1.2073 0.4127 0.088 Uiso 1 1 calc R
H16B H 0.8844 1.2439 0.3538 0.088 Uiso 1 1 calc R
O8 O 1.11691(16) 0.73225(11) 0.36881(8) 0.0544(4) Uani 1 1 d .
O5 O 1.11530(18) 1.06652(10) 0.26787(8) 0.0582(4) Uani 1 1 d .
O7 O 1.29143(15) 0.83316(11) 0.32915(9) 0.0550(4) Uani 1 1 d .
O6 O 1.15088(19) 0.93055(12) 0.19323(9) 0.0624(4) Uani 1 1 d .
C12 C 1.1514(2) 0.80746(14) 0.33480(10) 0.0423(4) Uani 1 1 d .
C10 C 1.1059(2) 0.97284(14) 0.25188(10) 0.0437(4) Uani 1 1 d .
C11 C 1.04097(18) 0.88723(13) 0.29410(9) 0.0378(4) Uani 1 1 d .
C19 C 1.4089(2) 0.7614(2) 0.36598(16) 0.0693(6) Uani 1 1 d .
H19A H 1.3966 0.6900 0.3439 0.083 Uiso 1 1 calc R
H19B H 1.4040 0.7551 0.4179 0.083 Uiso 1 1 calc R
C17 C 1.2280(4) 1.0028(3) 0.15028(19) 0.0937(10) Uani 1 1 d .
H17A H 1.1990 0.9844 0.0984 0.112 Uiso 1 1 calc R
H17B H 1.1951 1.0762 0.1565 0.112 Uiso 1 1 calc R
C20 C 1.5553(3) 0.8082(3) 0.3574(2) 0.0994(11) Uani 1 1 d .
H20A H 1.5579 0.8157 0.3058 0.149 Uiso 1 1 calc R
H20B H 1.6355 0.7614 0.3801 0.149 Uiso 1 1 calc R
H20C H 1.5675 0.8778 0.3807 0.149 Uiso 1 1 calc R
C18 C 1.3743(6) 0.9987(6) 0.1689(4) 0.189(3) Uani 1 1 d .
H18A H 1.4042 1.0186 0.2199 0.284 Uiso 1 1 calc R
H18B H 1.4183 1.0479 0.1387 0.284 Uiso 1 1 calc R
H18C H 1.4081 0.9266 0.1618 0.284 Uiso 1 1 calc R

loop_
_atom_site_aniso_label
_atom_site_aniso_U_11
_atom_site_aniso_U_22
_atom_site_aniso_U_33
_atom_site_aniso_U_23
_atom_site_aniso_U_13
_atom_site_aniso_U_12
O2 0.0590(9) 0.0628(9) 0.0556(9) 0.0012(7) 0.0003(7) 0.0007(7)
O3 0.0633(9) 0.0699(11) 0.0706(10) -0.0120(8) -0.0068(7) 0.0254(7)
O1 0.0738(11) 0.0615(10) 0.0595(9) -0.0066(7) 0.0075(8) -0.0177(7)
O4 0.0797(11) 0.0643(10) 0.0690(10) -0.0052(8) -0.0204(8) -0.0142(8)
C9 0.0460(9) 0.0397(9) 0.0481(10) -0.0015(7) 0.0048(7) 0.0005(7)
C3 0.0419(9) 0.0350(8) 0.0444(9) 0.0019(6) 0.0053(7) -0.0028(6)
C2 0.0419(9) 0.0415(9) 0.0393(9) 0.0007(7) 0.0085(6) -0.0003(7)
N1 0.0567(9) 0.0439(8) 0.0455(9) -0.0026(6) 0.0107(7) 0.0041(7)
C4 0.0434(9) 0.0368(8) 0.0443(9) -0.0012(7) 0.0049(7) 0.0024(7)
C5 0.0545(10) 0.0385(9) 0.0544(11) 0.0017(8) 0.0005(8) 0.0021(8)
C1 0.0449(9) 0.0481(10) 0.0452(10) -0.0025(7) 0.0093(7) 0.0039(7)
C6 0.0690(13) 0.0445(10) 0.0551(11) 0.0089(8) 0.0014(9) 0.0084(9)
C8 0.0550(11) 0.0485(10) 0.0528(11) -0.0060(8) -0.0034(8) 0.0012(8)
C14 0.0532(10) 0.0541(11) 0.0414(9) 0.0006(8) 0.0120(8) -0.0052(8)
C7 0.0713(13) 0.0554(12) 0.0515(11) 0.0040(9) -0.0123(10) 0.0082(10)
C13 0.0705(15) 0.0579(13) 0.0901(18) -0.0133(12) 0.0020(12) -0.0139(11)
C15 0.0871(17) 0.0543(13) 0.0687(14) -0.0120(10) 0.0216(12) -0.0081(11)
C16 0.0822(17) 0.0464(12) 0.0885(18) -0.0106(11) 0.0061(13) 0.0089(11)
O8 0.0540(8) 0.0446(7) 0.0645(9) 0.0161(6) 0.0110(6) 0.0026(6)
O5 0.0718(10) 0.0380(7) 0.0659(9) 0.0009(6) 0.0159(7) -0.0100(6)
O7 0.0399(7) 0.0552(8) 0.0700(9) 0.0168(7) 0.0102(6) 0.0041(6)
O6 0.0834(11) 0.0511(8) 0.0615(9) 0.0025(7) 0.0367(8) -0.0072(7)
C12 0.0451(9) 0.0379(8) 0.0438(9) 0.0015(7) 0.0079(7) 0.0005(7)
C10 0.0467(9) 0.0385(9) 0.0458(9) 0.0020(7) 0.0079(7) -0.0041(7)
C11 0.0399(8) 0.0342(8) 0.0394(8) 0.0018(6) 0.0075(6) -0.0011(6)
C19 0.0465(11) 0.0724(14) 0.0862(16) 0.0180(12) 0.0052(10) 0.0115(10)
C17 0.129(3) 0.0808(18) 0.089(2) 0.0035(16) 0.065(2) -0.0242(18)
C20 0.0475(14) 0.101(2) 0.149(3) 0.025(2) 0.0178(16) 0.0110(13)
C18 0.142(5) 0.204(6) 0.243(8) 0.075(6) 0.093(5) -0.010(4)

loop_
_atom_type_symbol
_atom_type_description
_atom_type_scat_dispersion_real
_atom_type_scat_dispersion_imag
_atom_type_scat_source
C C 0.0033 0.0016 'International Tables Vol C Tables 4.2.6.8 and 6.1.1.4'
H H 0.0000 0.0000 'International Tables Vol C Tables 4.2.6.8 and 6.1.1.4'
N N 0.0061 0.0033 'International Tables Vol C Tables 4.2.6.8 and 6.1.1.4'
O O 0.0106 0.0060 'International Tables Vol C Tables 4.2.6.8 and 6.1.1.4'

loop_
_geom_angle_atom_site_label_1
_geom_angle_atom_site_label_2
_geom_angle_atom_site_label_3
_geom_angle
C14 O1 C15 110.72(17)
C8 O4 C13 119.04(17)
C8 C9 C4 120.38(17)
C8 C9 H9 119.8
C4 C9 H9 119.8
C4 C3 C2 128.39(15)
C4 C3 C11 124.34(15)
C2 C3 C11 59.60(10)
C4 C3 H3 111.6
C2 C3 H3 111.6
C11 C3 H3 111.6
C1 C2 C3 124.92(15)
C1 C2 C11 121.70(15)
C3 C2 C11 61.27(11)
C1 C2 H2 113.1
C3 C2 H2 113.1
C11 C2 H2 113.1
C14 N1 C1 127.88(16)
C14 N1 C16 111.53(17)
C1 N1 C16 120.21(17)
C9 C4 C5 118.91(16)
C9 C4 C3 115.30(15)
C5 C4 C3 125.77(16)
C6 C5 C4 120.23(18)
C6 C5 H5 119.9
C4 C5 H5 119.9
O3 C1 N1 118.96(17)
O3 C1 C2 124.51(18)
N1 C1 C2 116.42(15)
C5 C6 C7 120.66(19)
C5 C6 H6 119.7
C7 C6 H6 119.7
O4 C8 C7 116.12(18)
O4 C8 C9 123.92(19)
C7 C8 C9 119.95(18)
O2 C14 O1 122.42(19)
O2 C14 N1 128.68(19)
O1 C14 N1 108.90(17)
C8 C7 C6 119.83(18)
C8 C7 H7 120.1
C6 C7 H7 120.1
O4 C13 H13A 109.5
O4 C13 H13B 109.5
H13A C13 H13B 109.5
O4 C13 H13C 109.5
H13A C13 H13C 109.5
H13B C13 H13C 109.5
O1 C15 C16 106.49(18)
O1 C15 H15A 110.4
C16 C15 H15A 110.4
O1 C15 H15B 110.4
C16 C15 H15B 110.4
H15A C15 H15B 108.6
N1 C16 C15 102.3(2)
N1 C16 H16A 111.3
C15 C16 H16A 111.3
N1 C16 H16B 111.3
C15 C16 H16B 111.3
H16A C16 H16B 109.2
C12 O7 C19 116.17(16)
C10 O6 C17 116.77(19)
O8 C12 O7 125.03(17)
O8 C12 C11 124.01(16)
O7 C12 C11 110.95(15)
O5 C10 O6 124.26(17)
O5 C10 C11 125.09(18)
O6 C10 C11 110.64(15)
C10 C11 C12 115.86(14)
C10 C11 C2 119.77(14)
C12 C11 C2 114.29(14)
C10 C11 C3 120.40(14)
C12 C11 C3 115.47(14)
C2 C11 C3 59.13(11)
O7 C19 C20 107.5(2)
O7 C19 H19A 110.2
C20 C19 H19A 110.2
O7 C19 H19B 110.2
C20 C19 H19B 110.2
H19A C19 H19B 108.5
C18 C17 O6 113.5(4)
C18 C17 H17A 108.9
O6 C17 H17A 108.9
C18 C17 H17B 108.9
O6 C17 H17B 108.9
H17A C17 H17B 107.7
C19 C20 H20A 109.5
C19 C20 H20B 109.5
H20A C20 H20B 109.5
C19 C20 H20C 109.5
H20A C20 H20C 109.5
H20B C20 H20C 109.5
C17 C18 H18A 109.5
C17 C18 H18B 109.5
H18A C18 H18B 109.5
C17 C18 H18C 109.5
H18A C18 H18C 109.5
H18B C18 H18C 109.5

loop_
_geom_bond_atom_site_label_1
_geom_bond_atom_site_label_2
_geom_bond_distance
O2 C14 1.197(2)
O3 C1 1.205(2)
O1 C14 1.340(2)
O1 C15 1.445(3)
O4 C8 1.365(2)
O4 C13 1.407(3)
C9 C8 1.386(3)
C9 C4 1.405(2)
C9 H9 0.9300
C3 C4 1.493(2)
C3 C2 1.504(2)
C3 C11 1.537(2)
C3 H3 0.9800
C2 C1 1.492(3)
C2 C11 1.512(2)
C2 H2 0.9800
N1 C14 1.389(3)
N1 C1 1.387(2)
N1 C16 1.455(3)
C4 C5 1.390(3)
C5 C6 1.386(3)
C5 H5 0.9300
C6 C7 1.380(3)
C6 H6 0.9300
C8 C7 1.389(3)
C7 H7 0.9300
C13 H13A 0.9600
C13 H13B 0.9600
C13 H13C 0.9600
C15 C16 1.499(4)
C15 H15A 0.9700
C15 H15B 0.9700
C16 H16A 0.9700
C16 H16B 0.9700
O8 C12 1.196(2)
O5 C10 1.195(2)
O7 C12 1.327(2)
O7 C19 1.451(2)
O6 C10 1.331(2)
O6 C17 1.455(3)
C12 C11 1.501(2)
C10 C11 1.498(2)
C19 C20 1.480(4)
C19 H19A 0.9700
C19 H19B 0.9700
C17 C18 1.303(6)
C17 H17A 0.9700
C17 H17B 0.9700
C20 H20A 0.9600
C20 H20B 0.9600
C20 H20C 0.9600
C18 H18A 0.9600
C18 H18B 0.9600
C18 H18C 0.9600
